data_4312477
loop_
_publ_author_name
'Miquel Costas'
'Clyde W. Cady'
'Sergey V. Kryatov'
'Manabendra Ray'
'Meghan J. Ryan'
'Elena V. Rybak-Akimova'
'Lawrence Que'

_publ_section_title
;
 Role of Carboxylate Bridges in Modulating Nonheme Diiron(II)/O2
 Reactivity
;
_journal_name_full 'Inorganic Chemistry'
_journal_page_first 7519
_journal_page_last 7530
_journal_paper_doi 10.1021/ic034359a
_journal_volume 42
_journal_year 2003
_chemical_formula_moiety 'C86 H75 B2 F5 Fe2 N8 O3'
_chemical_formula_sum 'C86 H75 B2 F5 Fe2 N8 O3'
_chemical_formula_weight 1496.86
_chemical_name_common 00388
_chemical_name_systematic
; 
 ? 
;
_space_group_IT_number 2
_symmetry_cell_setting triclinic
_symmetry_space_group_name_Hall '-P 1'
_symmetry_space_group_name_H-M 'P -1'
_atom_sites_solution_hydrogens geom
_atom_sites_solution_primary direct
_atom_sites_solution_secondary difmap
_audit_creation_method SHELXL-97
_cell_angle_alpha 102.342(7)
_cell_angle_beta 96.252(7)
_cell_angle_gamma 90.270(7)
_cell_formula_units_Z 2
_cell_length_a 13.674(5)
_cell_length_b 14.212(6)
_cell_length_c 22.138(9)
_cell_measurement_reflns_used 1024
_cell_measurement_temperature 173(2)
_cell_volume 4176(3)
_computing_cell_refinement 'SAINT, Bruker'
_computing_data_collection 'SMART, Bruker'
_computing_data_reduction 'SAINT, Bruker'
_computing_structure_refinement 'SHELXL-97 (Sheldrick, 1997)'
_computing_structure_solution 'SHELXS-97 (Sheldrick, 1990)'
_diffrn_ambient_temperature 173(2)
_diffrn_measured_fraction_theta_full 0.978
_diffrn_measured_fraction_theta_max 0.978
_diffrn_measurement_device_type 'SMART Platform CCD, Bruker'
_diffrn_measurement_method omega-scans
_diffrn_radiation_monochromator graphite
_diffrn_radiation_source 'fine-focus sealed tube'
_diffrn_radiation_type MoK\a
_diffrn_radiation_wavelength 0.71073
_diffrn_reflns_av_R_equivalents 0.0668
_diffrn_reflns_av_sigmaI/netI 0.0928
_diffrn_reflns_limit_h_max 17
_diffrn_reflns_limit_h_min -17
_diffrn_reflns_limit_k_max 18
_diffrn_reflns_limit_k_min -18
_diffrn_reflns_limit_l_max 28
_diffrn_reflns_limit_l_min -28
_diffrn_reflns_number 48709
_diffrn_reflns_theta_full 27.57
_diffrn_reflns_theta_max 27.57
_diffrn_reflns_theta_min 1.47
_exptl_absorpt_coefficient_mu 0.409
_exptl_absorpt_correction_T_max 1.000000
_exptl_absorpt_correction_T_min 0.828568
_exptl_absorpt_correction_type multi-scan
_exptl_absorpt_process_details 'SADABS, R. Blessing (1995)'
_exptl_crystal_colour yellow
_exptl_crystal_density_diffrn 1.190
_exptl_crystal_density_method 'not measured'
_exptl_crystal_description block
_exptl_crystal_F_000 1556
_exptl_crystal_size_max 0.30
_exptl_crystal_size_mid 0.22
_exptl_crystal_size_min 0.20
_refine_diff_density_max 0.396
_refine_diff_density_min -0.386
_refine_diff_density_rms 0.055
_refine_ls_extinction_method none
_refine_ls_goodness_of_fit_ref 1.038
_refine_ls_hydrogen_treatment riding
_refine_ls_matrix_type full
_refine_ls_number_parameters 957
_refine_ls_number_reflns 18912
_refine_ls_number_restraints 0
_refine_ls_restrained_S_all 1.038
_refine_ls_R_factor_all 0.0864
_refine_ls_R_factor_gt 0.0465
_refine_ls_shift/su_max 0.001
_refine_ls_shift/su_mean 0.000
_refine_ls_structure_factor_coef Fsqd
_refine_ls_weighting_details
; calc 
 [0.00000+1.00000exp(2.00(sin\q/\l)^2^)]/ 
   [\s^2^(Fo^2^)+0.0000+0.0500*P+(0.0496P)^2^+0.0000sin\q/\l] 
 where P = 0.33333Fo^2^ + 0.66667Fc^2^ 
;
_refine_ls_weighting_scheme calc
_refine_ls_wR_factor_gt 0.1065
_refine_ls_wR_factor_ref 0.1215
_reflns_number_gt 10623
_reflns_number_total 18912
_reflns_threshold_expression >2sigma(I)
_cod_data_source_file ic034359asi20030402_022428_1.cif
_cod_data_source_block 00388
_cod_depositor_comments
;
The following automatic conversions were performed:

'_exptl_absorpt_correction_type' tag value 'multi-scans' was replaced
with 'multi-scan' value.

Automatic conversion script
Id: cif_fix_values 1646 2011-03-28 12:23:43Z adriana 
;
_cod_database_code 4312477

loop_
_symmetry_equiv_pos_as_xyz
'x, y, z'
'-x, -y, -z'

loop_
_atom_site_label
_atom_site_type_symbol
_atom_site_fract_x
_atom_site_fract_y
_atom_site_fract_z
_atom_site_U_iso_or_equiv
_atom_site_adp_type
_atom_site_occupancy
_atom_site_symmetry_multiplicity
_atom_site_calc_flag
_atom_site_refinement_flags
_atom_site_disorder_assembly
_atom_site_disorder_group
Fe1 Fe 0.24807(2) 0.33409(2) 0.652348(16) 0.02879(9) Uani 1 1 d . . .
Fe2 Fe 0.38144(2) 0.49451(2) 0.773990(16) 0.02810(9) Uani 1 1 d . . .
O1 O 0.36504(12) 0.36935(11) 0.71106(8) 0.0327(4) Uani 1 1 d . . .
O2 O 0.16892(13) 0.45779(12) 0.67317(8) 0.0394(4) Uani 1 1 d . . .
O3 O 0.24130(12) 0.55064(12) 0.76175(8) 0.0349(4) Uani 1 1 d . . .
N1 N 0.52396(14) 0.42407(14) 0.79714(9) 0.0286(4) Uani 1 1 d . . .
N2 N 0.47074(15) 0.61004(14) 0.83337(9) 0.0340(5) Uani 1 1 d . . .
N3 N 0.34093(14) 0.41476(14) 0.84157(9) 0.0318(5) Uani 1 1 d . . .
N4 N 0.33763(14) 0.20402(13) 0.62286(9) 0.0282(4) Uani 1 1 d . . .
N5 N 0.26868(15) 0.34367(14) 0.56115(9) 0.0316(5) Uani 1 1 d . . .
N6 N 0.14925(14) 0.22201(14) 0.65455(10) 0.0340(5) Uani 1 1 d . . .
F1 F -0.03026(12) 0.50820(12) 0.68702(11) 0.0737(6) Uani 1 1 d . . .
F2 F -0.15157(14) 0.65381(15) 0.67700(13) 0.1013(8) Uani 1 1 d . . .
F3 F -0.07866(15) 0.83479(13) 0.69129(10) 0.0811(6) Uani 1 1 d . . .
F4 F 0.11743(15) 0.87094(12) 0.71490(10) 0.0736(6) Uani 1 1 d . . .
F5 F 0.24035(12) 0.72767(11) 0.72492(9) 0.0580(5) Uani 1 1 d . . .
C1 C 0.43514(17) 0.29791(16) 0.71588(11) 0.0286(5) Uani 1 1 d . . .
H1A H 0.4143 0.2584 0.7449 0.034 Uiso 1 1 calc R . .
C2 C 0.53425(17) 0.34620(17) 0.74254(11) 0.0319(5) Uani 1 1 d . . .
H2A H 0.5798 0.2979 0.7548 0.038 Uiso 1 1 calc R . .
H2B H 0.5627 0.3731 0.7104 0.038 Uiso 1 1 calc R . .
C3 C 0.60238(17) 0.49970(18) 0.80829(12) 0.0356(6) Uani 1 1 d . . .
H3A H 0.6212 0.5090 0.7680 0.043 Uiso 1 1 calc R . .
H3B H 0.6612 0.4794 0.8320 0.043 Uiso 1 1 calc R . .
C4 C 0.56710(19) 0.59298(18) 0.84424(12) 0.0356(6) Uani 1 1 d . . .
C5 C 0.6309(2) 0.6608(2) 0.88370(13) 0.0464(7) Uani 1 1 d . . .
H5A H 0.6986 0.6477 0.8913 0.056 Uiso 1 1 calc R . .
C6 C 0.5946(2) 0.7480(2) 0.91193(14) 0.0550(8) Uani 1 1 d . . .
H6A H 0.6370 0.7950 0.9396 0.066 Uiso 1 1 calc R . .
C7 C 0.4968(2) 0.7659(2) 0.89961(14) 0.0499(7) Uani 1 1 d . . .
H7A H 0.4707 0.8260 0.9176 0.060 Uiso 1 1 calc R . .
C8 C 0.4372(2) 0.69484(19) 0.86047(13) 0.0424(6) Uani 1 1 d . . .
H8A H 0.3693 0.7068 0.8524 0.051 Uiso 1 1 calc R . .
C9 C 0.51528(18) 0.38880(17) 0.85455(11) 0.0318(5) Uani 1 1 d . . .
H9A H 0.5404 0.4399 0.8909 0.038 Uiso 1 1 calc R . .
H9B H 0.5575 0.3324 0.8545 0.038 Uiso 1 1 calc R . .
C10 C 0.41179(18) 0.36038(16) 0.86189(11) 0.0298(5) Uani 1 1 d . . .
C11 C 0.3916(2) 0.28570(18) 0.88967(12) 0.0410(6) Uani 1 1 d . . .
H11A H 0.4433 0.2487 0.9039 0.049 Uiso 1 1 calc R . .
C12 C 0.2952(2) 0.2655(2) 0.89646(15) 0.0554(8) Uani 1 1 d . . .
H12A H 0.2796 0.2142 0.9155 0.067 Uiso 1 1 calc R . .
C13 C 0.2218(2) 0.3204(2) 0.87538(15) 0.0562(8) Uani 1 1 d . . .
H13A H 0.1548 0.3076 0.8794 0.067 Uiso 1 1 calc R . .
C14 C 0.2477(2) 0.3946(2) 0.84816(13) 0.0433(7) Uani 1 1 d . . .
H14A H 0.1972 0.4327 0.8336 0.052 Uiso 1 1 calc R . .
C15 C 0.43881(17) 0.23268(17) 0.65220(11) 0.0315(5) Uani 1 1 d . . .
H15A H 0.4728 0.2670 0.6256 0.038 Uiso 1 1 calc R . .
H15B H 0.4763 0.1746 0.6565 0.038 Uiso 1 1 calc R . .
C16 C 0.3303(2) 0.18250(17) 0.55482(11) 0.0369(6) Uani 1 1 d . . .
H16A H 0.2747 0.1360 0.5381 0.044 Uiso 1 1 calc R . .
H16B H 0.3913 0.1514 0.5415 0.044 Uiso 1 1 calc R . .
C17 C 0.31492(17) 0.27092(17) 0.52736(11) 0.0309(5) Uani 1 1 d . . .
C18 C 0.33798(18) 0.27354(18) 0.46861(12) 0.0348(6) Uani 1 1 d . . .
H18A H 0.3707 0.2214 0.4455 0.042 Uiso 1 1 calc R . .
C19 C 0.3133(2) 0.3521(2) 0.44383(13) 0.0423(7) Uani 1 1 d . . .
H19A H 0.3275 0.3545 0.4031 0.051 Uiso 1 1 calc R . .
C20 C 0.2674(2) 0.4277(2) 0.47899(13) 0.0450(7) Uani 1 1 d . . .
H20A H 0.2509 0.4835 0.4633 0.054 Uiso 1 1 calc R . .
C21 C 0.2463(2) 0.42075(18) 0.53687(13) 0.0399(6) Uani 1 1 d . . .
H21A H 0.2145 0.4727 0.5609 0.048 Uiso 1 1 calc R . .
C22 C 0.29525(18) 0.12442(17) 0.64604(12) 0.0352(6) Uani 1 1 d . . .
H22A H 0.3265 0.1255 0.6887 0.042 Uiso 1 1 calc R . .
H22B H 0.3096 0.0621 0.6191 0.042 Uiso 1 1 calc R . .
C23 C 0.18568(18) 0.13261(17) 0.64674(12) 0.0335(6) Uani 1 1 d . . .
C24 C 0.1264(2) 0.05232(19) 0.64348(13) 0.0434(7) Uani 1 1 d . . .
H24A H 0.1529 -0.0102 0.6363 0.052 Uiso 1 1 calc R . .
C25 C 0.0277(2) 0.0643(2) 0.65085(14) 0.0515(8) Uani 1 1 d . . .
H25A H -0.0140 0.0103 0.6499 0.062 Uiso 1 1 calc R . .
C26 C -0.0092(2) 0.1553(2) 0.65955(14) 0.0503(7) Uani 1 1 d . . .
H26A H -0.0768 0.1651 0.6646 0.060 Uiso 1 1 calc R . .
C27 C 0.05318(19) 0.2324(2) 0.66079(13) 0.0429(7) Uani 1 1 d . . .
H27A H 0.0272 0.2951 0.6663 0.051 Uiso 1 1 calc R . .
C28 C 0.17954(17) 0.53315(17) 0.71512(12) 0.0308(5) Uani 1 1 d . . .
C29 C 0.10912(17) 0.61295(17) 0.70751(11) 0.0311(5) Uani 1 1 d . . .
C30 C 0.0088(2) 0.59722(19) 0.69397(14) 0.0457(7) Uani 1 1 d . . .
C31 C -0.0541(2) 0.6709(2) 0.68915(16) 0.0577(9) Uani 1 1 d . . .
C32 C -0.0179(2) 0.7629(2) 0.69646(15) 0.0542(8) Uani 1 1 d . . .
C33 C 0.0814(2) 0.78065(19) 0.70894(14) 0.0469(7) Uani 1 1 d . . .
C34 C 0.14323(19) 0.70672(19) 0.71439(12) 0.0385(6) Uani 1 1 d . . .
N7 N 0.40931(16) 0.56276(16) 0.69606(10) 0.0395(5) Uani 1 1 d . . .
C35 C 0.41528(18) 0.59569(18) 0.65433(12) 0.0349(6) Uani 1 1 d . . .
C36 C 0.4236(2) 0.6373(2) 0.60047(13) 0.0459(7) Uani 1 1 d . . .
H36A H 0.4533 0.5909 0.5687 0.069 Uiso 1 1 calc R . .
H36B H 0.4650 0.6962 0.6130 0.069 Uiso 1 1 calc R . .
H36C H 0.3580 0.6529 0.5834 0.069 Uiso 1 1 calc R . .
B1 B 0.25835(19) 0.80765(19) 0.47609(13) 0.0292(6) Uani 1 1 d . . .
B2 B 0.2703(2) 0.8322(2) 1.06078(14) 0.0344(6) Uani 1 1 d . . .
C37 C 0.14829(17) 0.78549(17) 0.49520(11) 0.0304(5) Uani 1 1 d . . .
C38 C 0.06904(18) 0.84638(19) 0.49480(12) 0.0378(6) Uani 1 1 d . . .
H38A H 0.0769 0.9044 0.4808 0.045 Uiso 1 1 calc R . .
C39 C -0.0207(2) 0.8270(2) 0.51372(14) 0.0500(7) Uani 1 1 d . . .
H39A H -0.0722 0.8715 0.5125 0.060 Uiso 1 1 calc R . .
C40 C -0.0360(2) 0.7445(2) 0.53421(14) 0.0504(7) Uani 1 1 d . . .
H40A H -0.0976 0.7308 0.5470 0.060 Uiso 1 1 calc R . .
C41 C 0.0404(2) 0.6814(2) 0.53595(15) 0.0544(8) Uani 1 1 d . . .
H41A H 0.0314 0.6235 0.5499 0.065 Uiso 1 1 calc R . .
C42 C 0.1303(2) 0.70238(19) 0.51727(13) 0.0439(7) Uani 1 1 d . . .
H42A H 0.1820 0.6584 0.5196 0.053 Uiso 1 1 calc R . .
C43 C 0.25564(16) 0.87998(16) 0.42681(11) 0.0278(5) Uani 1 1 d . . .
C44 C 0.22577(17) 0.97518(17) 0.44353(11) 0.0315(5) Uani 1 1 d . . .
H44A H 0.2070 0.9973 0.4841 0.038 Uiso 1 1 calc R . .
C45 C 0.22218(18) 1.03897(18) 0.40375(12) 0.0349(6) Uani 1 1 d . . .
H45A H 0.2006 1.1027 0.4172 0.042 Uiso 1 1 calc R . .
C46 C 0.24998(18) 1.00956(19) 0.34474(12) 0.0388(6) Uani 1 1 d . . .
H46A H 0.2469 1.0523 0.3170 0.047 Uiso 1 1 calc R . .
C47 C 0.28236(19) 0.91684(19) 0.32675(12) 0.0399(6) Uani 1 1 d . . .
H47A H 0.3029 0.8959 0.2865 0.048 Uiso 1 1 calc R . .
C48 C 0.28499(17) 0.85420(18) 0.36714(11) 0.0331(6) Uani 1 1 d . . .
H48A H 0.3078 0.7910 0.3536 0.040 Uiso 1 1 calc R . .
C49 C 0.33099(17) 0.85765(16) 0.53896(11) 0.0293(5) Uani 1 1 d . . .
C50 C 0.41972(18) 0.90486(18) 0.53519(12) 0.0359(6) Uani 1 1 d . . .
H50A H 0.4337 0.9131 0.4955 0.043 Uiso 1 1 calc R . .
C51 C 0.48824(19) 0.94023(18) 0.58607(13) 0.0397(6) Uani 1 1 d . . .
H51A H 0.5478 0.9706 0.5808 0.048 Uiso 1 1 calc R . .
C52 C 0.4690(2) 0.93088(19) 0.64469(13) 0.0443(7) Uani 1 1 d . . .
H52A H 0.5158 0.9538 0.6799 0.053 Uiso 1 1 calc R . .
C53 C 0.3813(2) 0.88788(18) 0.65153(12) 0.0424(7) Uani 1 1 d . . .
H53A H 0.3671 0.8822 0.6917 0.051 Uiso 1 1 calc R . .
C54 C 0.31402(19) 0.85296(17) 0.59990(12) 0.0349(6) Uani 1 1 d . . .
H54A H 0.2538 0.8246 0.6059 0.042 Uiso 1 1 calc R . .
C55 C 0.30233(17) 0.70509(16) 0.44231(11) 0.0273(5) Uani 1 1 d . . .
C56 C 0.24412(18) 0.64251(17) 0.39385(11) 0.0332(6) Uani 1 1 d . . .
H56A H 0.1777 0.6585 0.3841 0.040 Uiso 1 1 calc R . .
C57 C 0.27891(19) 0.55830(17) 0.35946(12) 0.0355(6) Uani 1 1 d . . .
H57A H 0.2370 0.5184 0.3269 0.043 Uiso 1 1 calc R . .
C58 C 0.37505(19) 0.53303(17) 0.37306(12) 0.0345(6) Uani 1 1 d . . .
H58A H 0.4000 0.4761 0.3496 0.041 Uiso 1 1 calc R . .
C59 C 0.43426(19) 0.59116(17) 0.42085(12) 0.0350(6) Uani 1 1 d . . .
H59A H 0.5000 0.5737 0.4310 0.042 Uiso 1 1 calc R . .
C60 C 0.39793(17) 0.67583(17) 0.45441(11) 0.0294(5) Uani 1 1 d . . .
H60A H 0.4404 0.7151 0.4869 0.035 Uiso 1 1 calc R . .
C61 C 0.24951(18) 0.8749(2) 0.99742(13) 0.0387(6) Uani 1 1 d . . .
C62 C 0.2403(2) 0.9739(2) 1.00198(15) 0.0487(7) Uani 1 1 d . . .
H62A H 0.2475 1.0151 1.0422 0.058 Uiso 1 1 calc R . .
C63 C 0.2210(2) 1.0150(3) 0.9506(2) 0.0681(10) Uani 1 1 d . . .
H63A H 0.2142 1.0828 0.9563 0.082 Uiso 1 1 calc R . .
C64 C 0.2120(2) 0.9591(4) 0.8923(2) 0.0817(14) Uani 1 1 d . . .
H64A H 0.2003 0.9870 0.8569 0.098 Uiso 1 1 calc R . .
C65 C 0.2200(2) 0.8612(3) 0.88551(15) 0.0784(12) Uani 1 1 d . . .
H65A H 0.2130 0.8210 0.8450 0.094 Uiso 1 1 calc R . .
C66 C 0.2384(2) 0.8198(3) 0.93708(13) 0.0560(8) Uani 1 1 d . . .
H66A H 0.2435 0.7518 0.9308 0.067 Uiso 1 1 calc R . .
C67 C 0.28884(18) 0.71561(18) 1.04316(11) 0.0338(6) Uani 1 1 d . . .
C68 C 0.3698(2) 0.6829(2) 1.01103(12) 0.0418(6) Uani 1 1 d . . .
H68A H 0.4130 0.7293 1.0020 0.050 Uiso 1 1 calc R . .
C69 C 0.3892(2) 0.5861(2) 0.99208(13) 0.0534(8) Uani 1 1 d . . .
H69A H 0.4437 0.5674 0.9695 0.064 Uiso 1 1 calc R . .
C70 C 0.3303(3) 0.5176(2) 1.00577(14) 0.0576(9) Uani 1 1 d . . .
H70A H 0.3435 0.4511 0.9930 0.069 Uiso 1 1 calc R . .
C71 C 0.2511(2) 0.5463(2) 1.03850(15) 0.0561(8) Uani 1 1 d . . .
H71A H 0.2098 0.4993 1.0486 0.067 Uiso 1 1 calc R . .
C72 C 0.2314(2) 0.64396(19) 1.05673(13) 0.0451(7) Uani 1 1 d . . .
H72A H 0.1766 0.6619 1.0792 0.054 Uiso 1 1 calc R . .
C73 C 0.17144(18) 0.85554(18) 1.09758(12) 0.0343(6) Uani 1 1 d . . .
C74 C 0.0801(2) 0.8186(2) 1.06678(14) 0.0450(7) Uani 1 1 d . . .
H74A H 0.0772 0.7820 1.0253 0.054 Uiso 1 1 calc R . .
C75 C -0.0071(2) 0.8336(2) 1.09477(17) 0.0543(8) Uani 1 1 d . . .
H75A H -0.0676 0.8061 1.0726 0.065 Uiso 1 1 calc R . .
C76 C -0.0057(2) 0.8874(2) 1.15378(17) 0.0591(9) Uani 1 1 d . . .
H76A H -0.0648 0.8971 1.1729 0.071 Uiso 1 1 calc R . .
C77 C 0.0819(2) 0.9275(2) 1.18532(15) 0.0545(8) Uani 1 1 d . . .
H77A H 0.0834 0.9659 1.2262 0.065 Uiso 1 1 calc R . .
C78 C 0.1690(2) 0.91196(19) 1.15716(13) 0.0410(6) Uani 1 1 d . . .
H78A H 0.2287 0.9409 1.1795 0.049 Uiso 1 1 calc R . .
C79 C 0.37155(18) 0.88140(17) 1.10291(12) 0.0336(6) Uani 1 1 d . . .
C80 C 0.44164(19) 0.93361(18) 1.08123(13) 0.0401(6) Uani 1 1 d . . .
H80A H 0.4290 0.9452 1.0404 0.048 Uiso 1 1 calc R . .
C81 C 0.5294(2) 0.9694(2) 1.11698(16) 0.0518(8) Uani 1 1 d . . .
H81A H 0.5752 1.0045 1.1003 0.062 Uiso 1 1 calc R . .
C82 C 0.5501(2) 0.9542(2) 1.17656(16) 0.0549(8) Uani 1 1 d . . .
H82A H 0.6095 0.9794 1.2013 0.066 Uiso 1 1 calc R . .
C83 C 0.4833(2) 0.9021(2) 1.19960(14) 0.0478(7) Uani 1 1 d . . .
H83A H 0.4963 0.8911 1.2405 0.057 Uiso 1 1 calc R . .
C84 C 0.39752(19) 0.86580(18) 1.16299(12) 0.0364(6) Uani 1 1 d . . .
H84A H 0.3537 0.8282 1.1794 0.044 Uiso 1 1 calc R . .
N9 N 0.3837(3) 1.2838(3) 0.29114(17) 0.0937(11) Uani 1 1 d . . .
C90 C 0.3619(3) 1.2189(2) 0.25355(17) 0.0607(9) Uani 1 1 d . . .
C91 C 0.3357(4) 1.1339(3) 0.20564(18) 0.0924(14) Uani 1 1 d . . .
H91A H 0.3883 1.1206 0.1785 0.139 Uiso 1 1 calc R . .
H91B H 0.2743 1.1443 0.1810 0.139 Uiso 1 1 calc R . .
H91C H 0.3265 1.0789 0.2249 0.139 Uiso 1 1 calc R . .

loop_
_atom_site_aniso_label
_atom_site_aniso_U_11
_atom_site_aniso_U_22
_atom_site_aniso_U_33
_atom_site_aniso_U_23
_atom_site_aniso_U_13
_atom_site_aniso_U_12
Fe1 0.02672(18) 0.02595(18) 0.0331(2) 0.00568(15) 0.00199(15) 0.00311(14)
Fe2 0.02718(19) 0.02833(18) 0.02897(19) 0.00688(14) 0.00241(14) 0.00438(14)
O1 0.0295(9) 0.0311(9) 0.0366(9) 0.0070(7) 0.0005(7) 0.0094(7)
O2 0.0372(10) 0.0323(9) 0.0454(11) 0.0033(8) -0.0004(8) 0.0098(8)
O3 0.0296(9) 0.0394(10) 0.0371(10) 0.0115(8) 0.0027(8) 0.0090(7)
N1 0.0263(10) 0.0321(11) 0.0275(10) 0.0072(9) 0.0020(8) 0.0042(8)
N2 0.0372(12) 0.0316(11) 0.0350(12) 0.0102(9) 0.0063(9) 0.0003(9)
N3 0.0302(11) 0.0334(11) 0.0338(11) 0.0102(9) 0.0065(9) 0.0021(9)
N4 0.0284(11) 0.0232(10) 0.0331(11) 0.0056(8) 0.0049(8) 0.0013(8)
N5 0.0336(11) 0.0270(10) 0.0341(11) 0.0072(9) 0.0018(9) -0.0007(9)
N6 0.0269(11) 0.0354(11) 0.0393(12) 0.0074(10) 0.0030(9) 0.0006(9)
F1 0.0356(9) 0.0420(10) 0.1368(18) 0.0122(11) -0.0055(10) 0.0014(8)
F2 0.0391(11) 0.0698(13) 0.180(2) 0.0116(15) -0.0235(13) 0.0167(10)
F3 0.0799(14) 0.0574(11) 0.1022(16) 0.0172(11) -0.0082(12) 0.0426(10)
F4 0.0866(14) 0.0343(9) 0.1053(16) 0.0255(10) 0.0132(12) 0.0094(9)
F5 0.0417(10) 0.0413(9) 0.0939(14) 0.0193(9) 0.0107(9) -0.0011(7)
C1 0.0262(12) 0.0274(12) 0.0337(13) 0.0099(10) 0.0026(10) 0.0032(10)
C2 0.0307(13) 0.0336(13) 0.0317(13) 0.0067(11) 0.0054(10) 0.0049(10)
C3 0.0256(13) 0.0421(15) 0.0391(15) 0.0097(12) 0.0023(11) -0.0023(11)
C4 0.0345(14) 0.0390(14) 0.0358(14) 0.0149(12) 0.0011(11) -0.0040(11)
C5 0.0435(16) 0.0443(16) 0.0499(17) 0.0111(14) -0.0028(13) -0.0093(13)
C6 0.068(2) 0.0404(17) 0.0526(19) 0.0048(14) -0.0014(16) -0.0154(15)
C7 0.064(2) 0.0350(15) 0.0499(18) 0.0055(13) 0.0088(15) -0.0009(14)
C8 0.0488(17) 0.0371(15) 0.0430(16) 0.0098(13) 0.0099(13) 0.0036(13)
C9 0.0328(13) 0.0318(13) 0.0318(13) 0.0105(11) 0.0009(10) 0.0057(10)
C10 0.0342(13) 0.0278(12) 0.0285(13) 0.0080(10) 0.0041(10) 0.0018(10)
C11 0.0497(17) 0.0341(14) 0.0424(16) 0.0151(12) 0.0054(13) 0.0028(12)
C12 0.065(2) 0.0471(18) 0.062(2) 0.0287(16) 0.0079(17) -0.0073(15)
C13 0.0433(18) 0.061(2) 0.072(2) 0.0283(17) 0.0090(16) -0.0148(15)
C14 0.0363(15) 0.0504(17) 0.0480(17) 0.0195(14) 0.0079(13) 0.0021(13)
C15 0.0308(13) 0.0303(13) 0.0344(13) 0.0085(11) 0.0057(11) 0.0053(10)
C16 0.0450(16) 0.0293(13) 0.0344(14) 0.0029(11) 0.0038(12) 0.0045(11)
C17 0.0272(13) 0.0294(13) 0.0335(13) 0.0029(10) -0.0001(10) -0.0024(10)
C18 0.0321(14) 0.0371(14) 0.0341(14) 0.0038(11) 0.0064(11) -0.0013(11)
C19 0.0449(16) 0.0464(16) 0.0389(15) 0.0145(13) 0.0092(13) -0.0066(13)
C20 0.0543(18) 0.0398(15) 0.0465(17) 0.0200(13) 0.0086(14) 0.0032(13)
C21 0.0480(16) 0.0310(14) 0.0428(16) 0.0120(12) 0.0068(13) 0.0065(12)
C22 0.0325(14) 0.0310(13) 0.0444(15) 0.0139(11) 0.0037(11) 0.0009(11)
C23 0.0316(13) 0.0320(13) 0.0381(14) 0.0106(11) 0.0036(11) -0.0005(11)
C24 0.0402(16) 0.0356(15) 0.0552(18) 0.0136(13) 0.0014(13) -0.0055(12)
C25 0.0419(17) 0.0524(18) 0.062(2) 0.0193(16) 0.0010(14) -0.0138(14)
C26 0.0289(15) 0.062(2) 0.062(2) 0.0145(16) 0.0095(13) -0.0052(14)
C27 0.0295(14) 0.0484(16) 0.0499(17) 0.0080(13) 0.0058(12) 0.0048(12)
C28 0.0277(13) 0.0310(13) 0.0364(14) 0.0112(11) 0.0072(11) 0.0055(10)
C29 0.0307(13) 0.0298(13) 0.0326(13) 0.0072(10) 0.0013(10) 0.0069(10)
C30 0.0343(15) 0.0319(14) 0.067(2) 0.0057(13) -0.0026(14) 0.0056(12)
C31 0.0349(16) 0.0510(19) 0.080(2) 0.0057(17) -0.0101(15) 0.0140(14)
C32 0.055(2) 0.0400(17) 0.066(2) 0.0129(15) -0.0042(16) 0.0272(14)
C33 0.061(2) 0.0264(14) 0.0536(18) 0.0104(13) 0.0050(15) 0.0081(13)
C34 0.0366(15) 0.0384(15) 0.0409(15) 0.0103(12) 0.0025(12) 0.0039(12)
N7 0.0385(13) 0.0451(13) 0.0397(13) 0.0160(11) 0.0119(10) 0.0078(10)
C35 0.0345(14) 0.0342(14) 0.0366(14) 0.0076(12) 0.0060(11) 0.0094(11)
C36 0.0591(19) 0.0433(16) 0.0404(16) 0.0186(13) 0.0096(14) 0.0098(14)
B1 0.0240(14) 0.0291(14) 0.0344(15) 0.0061(12) 0.0034(11) 0.0032(11)
B2 0.0312(15) 0.0377(16) 0.0352(16) 0.0093(13) 0.0044(12) 0.0057(12)
C37 0.0303(13) 0.0324(13) 0.0269(12) 0.0025(10) 0.0042(10) 0.0003(10)
C38 0.0336(14) 0.0410(15) 0.0426(15) 0.0144(12) 0.0107(12) 0.0070(11)
C39 0.0336(15) 0.064(2) 0.0582(19) 0.0215(16) 0.0143(14) 0.0114(14)
C40 0.0300(15) 0.067(2) 0.0562(19) 0.0139(16) 0.0131(13) -0.0063(14)
C41 0.0517(19) 0.0500(18) 0.068(2) 0.0189(16) 0.0205(16) -0.0083(15)
C42 0.0387(16) 0.0388(15) 0.0587(18) 0.0155(13) 0.0161(13) 0.0036(12)
C43 0.0198(11) 0.0276(12) 0.0333(13) 0.0023(10) -0.0006(10) -0.0002(9)
C44 0.0254(12) 0.0347(13) 0.0325(13) 0.0039(11) 0.0016(10) -0.0018(10)
C45 0.0299(13) 0.0295(13) 0.0458(16) 0.0100(12) 0.0031(11) 0.0006(10)
C46 0.0329(14) 0.0460(16) 0.0420(16) 0.0210(13) 0.0012(12) -0.0012(12)
C47 0.0418(16) 0.0478(16) 0.0337(14) 0.0135(12) 0.0104(12) 0.0063(12)
C48 0.0296(13) 0.0337(13) 0.0363(14) 0.0071(11) 0.0064(11) 0.0043(10)
C49 0.0307(13) 0.0250(12) 0.0315(13) 0.0044(10) 0.0041(10) 0.0079(10)
C50 0.0297(13) 0.0395(14) 0.0379(14) 0.0062(12) 0.0056(11) 0.0052(11)
C51 0.0304(14) 0.0341(14) 0.0493(17) -0.0002(12) -0.0005(12) 0.0038(11)
C52 0.0463(17) 0.0369(15) 0.0412(16) -0.0016(12) -0.0136(13) 0.0090(13)
C53 0.0588(19) 0.0359(15) 0.0298(14) 0.0039(11) -0.0013(13) 0.0074(13)
C54 0.0401(15) 0.0267(13) 0.0373(14) 0.0050(11) 0.0058(12) 0.0045(11)
C55 0.0277(12) 0.0281(12) 0.0279(12) 0.0087(10) 0.0059(10) 0.0002(10)
C56 0.0310(13) 0.0337(13) 0.0340(14) 0.0054(11) 0.0034(11) 0.0030(11)
C57 0.0423(15) 0.0293(13) 0.0342(14) 0.0045(11) 0.0058(11) -0.0030(11)
C58 0.0423(15) 0.0265(12) 0.0376(14) 0.0075(11) 0.0166(12) 0.0045(11)
C59 0.0330(14) 0.0333(13) 0.0436(15) 0.0153(12) 0.0113(12) 0.0070(11)
C60 0.0289(13) 0.0304(12) 0.0308(13) 0.0106(10) 0.0045(10) 0.0003(10)
C61 0.0249(13) 0.0519(17) 0.0450(16) 0.0208(13) 0.0087(11) 0.0105(11)
C62 0.0346(15) 0.0555(18) 0.066(2) 0.0344(16) 0.0091(14) 0.0066(13)
C63 0.0422(19) 0.090(3) 0.094(3) 0.065(2) 0.0166(19) 0.0119(17)
C64 0.043(2) 0.146(4) 0.087(3) 0.088(3) 0.023(2) 0.037(2)
C65 0.058(2) 0.145(4) 0.0384(18) 0.031(2) 0.0104(16) 0.048(2)
C66 0.0492(18) 0.081(2) 0.0412(17) 0.0201(16) 0.0072(14) 0.0293(16)
C67 0.0339(14) 0.0373(14) 0.0296(13) 0.0092(11) -0.0035(11) 0.0067(11)
C68 0.0505(17) 0.0449(16) 0.0300(14) 0.0081(12) 0.0036(12) 0.0115(13)
C69 0.065(2) 0.058(2) 0.0331(15) 0.0024(14) 0.0019(14) 0.0273(17)
C70 0.076(2) 0.0422(17) 0.0450(18) -0.0014(14) -0.0146(17) 0.0192(17)
C71 0.060(2) 0.0368(16) 0.067(2) 0.0121(15) -0.0152(17) -0.0025(14)
C72 0.0456(17) 0.0402(16) 0.0492(17) 0.0123(13) -0.0017(13) 0.0016(13)
C73 0.0320(14) 0.0350(14) 0.0409(15) 0.0178(12) 0.0073(11) 0.0054(11)
C74 0.0370(16) 0.0491(17) 0.0540(18) 0.0217(14) 0.0067(13) 0.0049(13)
C75 0.0320(16) 0.068(2) 0.075(2) 0.0419(19) 0.0092(15) 0.0049(14)
C76 0.0410(18) 0.074(2) 0.079(2) 0.042(2) 0.0288(17) 0.0202(16)
C77 0.057(2) 0.0599(19) 0.0556(19) 0.0216(16) 0.0270(16) 0.0238(16)
C78 0.0419(16) 0.0403(15) 0.0444(16) 0.0135(13) 0.0118(13) 0.0094(12)
C79 0.0332(14) 0.0293(13) 0.0387(14) 0.0072(11) 0.0059(11) 0.0062(10)
C80 0.0348(15) 0.0408(15) 0.0473(16) 0.0144(13) 0.0060(12) 0.0047(12)
C81 0.0359(16) 0.0398(16) 0.080(2) 0.0129(16) 0.0059(15) 0.0012(13)
C82 0.0434(18) 0.0414(17) 0.071(2) 0.0015(15) -0.0138(16) 0.0057(14)
C83 0.0507(18) 0.0403(16) 0.0455(17) -0.0005(13) -0.0071(14) 0.0135(14)
C84 0.0394(15) 0.0329(14) 0.0366(14) 0.0065(11) 0.0051(12) 0.0113(11)
N9 0.087(2) 0.081(2) 0.096(3) -0.020(2) 0.014(2) -0.0055(19)
C90 0.066(2) 0.051(2) 0.063(2) 0.0040(17) 0.0126(18) -0.0049(17)
C91 0.145(4) 0.058(2) 0.071(3) 0.005(2) 0.020(3) -0.020(2)

loop_
_atom_type_symbol
_atom_type_description
_atom_type_scat_dispersion_real
_atom_type_scat_dispersion_imag
_atom_type_scat_source
C C 0.0033 0.0016 'International Tables Vol C Tables 4.2.6.8 and 6.1.1.4'
H H 0.0000 0.0000 'International Tables Vol C Tables 4.2.6.8 and 6.1.1.4'
B B 0.0013 0.0007 'International Tables Vol C Tables 4.2.6.8 and 6.1.1.4'
N N 0.0061 0.0033 'International Tables Vol C Tables 4.2.6.8 and 6.1.1.4'
O O 0.0106 0.0060 'International Tables Vol C Tables 4.2.6.8 and 6.1.1.4'
F F 0.0171 0.0103 'International Tables Vol C Tables 4.2.6.8 and 6.1.1.4'
Fe Fe 0.3463 0.8444 'International Tables Vol C Tables 4.2.6.8 and 6.1.1.4'

loop_
_geom_angle_atom_site_label_1
_geom_angle_atom_site_label_2
_geom_angle_atom_site_label_3
_geom_angle
_geom_angle_site_symmetry_1
_geom_angle_site_symmetry_3
_geom_angle_publ_flag
O1 Fe1 O2 100.47(7) . . ?
O1 Fe1 N6 123.80(8) . . ?
O2 Fe1 N6 104.74(8) . . ?
O1 Fe1 N5 113.38(8) . . ?
O2 Fe1 N5 96.69(8) . . ?
N6 Fe1 N5 112.43(8) . . ?
O1 Fe1 N4 80.48(7) . . ?
O2 Fe1 N4 175.23(7) . . ?
N6 Fe1 N4 78.33(8) . . ?
N5 Fe1 N4 78.69(7) . . ?
O1 Fe2 O3 100.85(7) . . ?
O1 Fe2 N2 151.97(7) . . ?
O3 Fe2 N2 105.41(8) . . ?
O1 Fe2 N3 86.93(8) . . ?
O3 Fe2 N3 93.55(7) . . ?
N2 Fe2 N3 100.92(8) . . ?
O1 Fe2 N7 86.83(8) . . ?
O3 Fe2 N7 83.56(7) . . ?
N2 Fe2 N7 86.52(8) . . ?
N3 Fe2 N7 172.51(8) . . ?
O1 Fe2 N1 79.17(7) . . ?
O3 Fe2 N1 171.92(7) . . ?
N2 Fe2 N1 76.22(8) . . ?
N3 Fe2 N1 78.38(7) . . ?
N7 Fe2 N1 104.48(8) . . ?
C1 O1 Fe1 117.99(14) . . ?
C1 O1 Fe2 118.13(14) . . ?
Fe1 O1 Fe2 123.18(8) . . ?
C28 O2 Fe1 134.24(16) . . ?
C28 O3 Fe2 128.68(16) . . ?
C2 N1 C3 113.22(18) . . ?
C2 N1 C9 113.32(18) . . ?
C3 N1 C9 110.36(19) . . ?
C2 N1 Fe2 105.44(13) . . ?
C3 N1 Fe2 106.71(14) . . ?
C9 N1 Fe2 107.27(14) . . ?
C8 N2 C4 118.8(2) . . ?
C8 N2 Fe2 124.92(18) . . ?
C4 N2 Fe2 116.28(17) . . ?
C14 N3 C10 118.4(2) . . ?
C14 N3 Fe2 123.08(17) . . ?
C10 N3 Fe2 115.18(15) . . ?
C16 N4 C22 111.42(19) . . ?
C16 N4 C15 112.59(19) . . ?
C22 N4 C15 112.73(18) . . ?
C16 N4 Fe1 107.43(14) . . ?
C22 N4 Fe1 107.27(14) . . ?
C15 N4 Fe1 104.90(13) . . ?
C21 N5 C17 118.5(2) . . ?
C21 N5 Fe1 124.20(17) . . ?
C17 N5 Fe1 117.09(16) . . ?
C27 N6 C23 118.5(2) . . ?
C27 N6 Fe1 124.96(18) . . ?
C23 N6 Fe1 116.53(16) . . ?
O1 C1 C2 109.19(19) . . ?
O1 C1 C15 109.19(19) . . ?
C2 C1 C15 112.08(19) . . ?
O1 C1 H1A 108.8 . . ?
C2 C1 H1A 108.8 . . ?
C15 C1 H1A 108.8 . . ?
N1 C2 C1 110.68(19) . . ?
N1 C2 H2A 109.5 . . ?
C1 C2 H2A 109.5 . . ?
N1 C2 H2B 109.5 . . ?
C1 C2 H2B 109.5 . . ?
H2A C2 H2B 108.1 . . ?
N1 C3 C4 110.2(2) . . ?
N1 C3 H3A 109.6 . . ?
C4 C3 H3A 109.6 . . ?
N1 C3 H3B 109.6 . . ?
C4 C3 H3B 109.6 . . ?
H3A C3 H3B 108.1 . . ?
N2 C4 C5 121.3(3) . . ?
N2 C4 C3 116.5(2) . . ?
C5 C4 C3 122.1(2) . . ?
C6 C5 C4 119.1(3) . . ?
C6 C5 H5A 120.5 . . ?
C4 C5 H5A 120.5 . . ?
C7 C6 C5 119.4(3) . . ?
C7 C6 H6A 120.3 . . ?
C5 C6 H6A 120.3 . . ?
C6 C7 C8 118.4(3) . . ?
C6 C7 H7A 120.8 . . ?
C8 C7 H7A 120.8 . . ?
N2 C8 C7 123.0(3) . . ?
N2 C8 H8A 118.5 . . ?
C7 C8 H8A 118.5 . . ?
N1 C9 C10 113.82(19) . . ?
N1 C9 H9A 108.8 . . ?
C10 C9 H9A 108.8 . . ?
N1 C9 H9B 108.8 . . ?
C10 C9 H9B 108.8 . . ?
H9A C9 H9B 107.7 . . ?
N3 C10 C11 122.3(2) . . ?
N3 C10 C9 115.6(2) . . ?
C11 C10 C9 122.1(2) . . ?
C10 C11 C12 119.0(3) . . ?
C10 C11 H11A 120.5 . . ?
C12 C11 H11A 120.5 . . ?
C13 C12 C11 119.3(3) . . ?
C13 C12 H12A 120.4 . . ?
C11 C12 H12A 120.4 . . ?
C12 C13 C14 118.5(3) . . ?
C12 C13 H13A 120.7 . . ?
C14 C13 H13A 120.7 . . ?
N3 C14 C13 122.5(3) . . ?
N3 C14 H14A 118.7 . . ?
C13 C14 H14A 118.7 . . ?
N4 C15 C1 109.70(19) . . ?
N4 C15 H15A 109.7 . . ?
C1 C15 H15A 109.7 . . ?
N4 C15 H15B 109.7 . . ?
C1 C15 H15B 109.7 . . ?
H15A C15 H15B 108.2 . . ?
N4 C16 C17 113.29(19) . . ?
N4 C16 H16A 108.9 . . ?
C17 C16 H16A 108.9 . . ?
N4 C16 H16B 108.9 . . ?
C17 C16 H16B 108.9 . . ?
H16A C16 H16B 107.7 . . ?
N5 C17 C18 121.5(2) . . ?
N5 C17 C16 115.9(2) . . ?
C18 C17 C16 122.2(2) . . ?
C19 C18 C17 119.5(2) . . ?
C19 C18 H18A 120.3 . . ?
C17 C18 H18A 120.3 . . ?
C18 C19 C20 119.0(2) . . ?
C18 C19 H19A 120.5 . . ?
C20 C19 H19A 120.5 . . ?
C21 C20 C19 118.7(3) . . ?
C21 C20 H20A 120.7 . . ?
C19 C20 H20A 120.7 . . ?
N5 C21 C20 122.8(2) . . ?
N5 C21 H21A 118.6 . . ?
C20 C21 H21A 118.6 . . ?
N4 C22 C23 111.42(19) . . ?
N4 C22 H22A 109.3 . . ?
C23 C22 H22A 109.3 . . ?
N4 C22 H22B 109.3 . . ?
C23 C22 H22B 109.3 . . ?
H22A C22 H22B 108.0 . . ?
N6 C23 C24 121.8(2) . . ?
N6 C23 C22 117.1(2) . . ?
C24 C23 C22 120.9(2) . . ?
C23 C24 C25 119.0(3) . . ?
C23 C24 H24A 120.5 . . ?
C25 C24 H24A 120.5 . . ?
C26 C25 C24 119.2(3) . . ?
C26 C25 H25A 120.4 . . ?
C24 C25 H25A 120.4 . . ?
C25 C26 C27 119.0(3) . . ?
C25 C26 H26A 120.5 . . ?
C27 C26 H26A 120.5 . . ?
N6 C27 C26 122.4(3) . . ?
N6 C27 H27A 118.8 . . ?
C26 C27 H27A 118.8 . . ?
O3 C28 O2 127.9(2) . . ?
O3 C28 C29 116.0(2) . . ?
O2 C28 C29 116.1(2) . . ?
C30 C29 C34 116.3(2) . . ?
C30 C29 C28 122.8(2) . . ?
C34 C29 C28 120.9(2) . . ?
F1 C30 C31 118.1(3) . . ?
F1 C30 C29 119.9(2) . . ?
C31 C30 C29 122.0(3) . . ?
F2 C31 C32 119.1(3) . . ?
F2 C31 C30 120.7(3) . . ?
C32 C31 C30 120.2(3) . . ?
F3 C32 C33 120.3(3) . . ?
F3 C32 C31 120.5(3) . . ?
C33 C32 C31 119.2(2) . . ?
F4 C33 C32 119.3(2) . . ?
F4 C33 C34 120.7(3) . . ?
C32 C33 C34 120.0(3) . . ?
F5 C34 C33 117.5(2) . . ?
F5 C34 C29 120.2(2) . . ?
C33 C34 C29 122.3(3) . . ?
C35 N7 Fe2 174.1(2) . . ?
N7 C35 C36 179.5(3) . . ?
C35 C36 H36A 109.5 . . ?
C35 C36 H36B 109.5 . . ?
H36A C36 H36B 109.5 . . ?
C35 C36 H36C 109.5 . . ?
H36A C36 H36C 109.5 . . ?
H36B C36 H36C 109.5 . . ?
C55 B1 C49 110.38(19) . . ?
C55 B1 C43 107.55(19) . . ?
C49 B1 C43 108.20(19) . . ?
C55 B1 C37 108.07(19) . . ?
C49 B1 C37 109.6(2) . . ?
C43 B1 C37 113.01(19) . . ?
C61 B2 C79 110.6(2) . . ?
C61 B2 C67 110.6(2) . . ?
C79 B2 C67 105.8(2) . . ?
C61 B2 C73 105.9(2) . . ?
C79 B2 C73 112.8(2) . . ?
C67 B2 C73 111.2(2) . . ?
C38 C37 C42 114.2(2) . . ?
C38 C37 B1 125.3(2) . . ?
C42 C37 B1 120.4(2) . . ?
C39 C38 C37 123.5(2) . . ?
C39 C38 H38A 118.2 . . ?
C37 C38 H38A 118.2 . . ?
C40 C39 C38 120.6(3) . . ?
C40 C39 H39A 119.7 . . ?
C38 C39 H39A 119.7 . . ?
C39 C40 C41 118.5(3) . . ?
C39 C40 H40A 120.7 . . ?
C41 C40 H40A 120.7 . . ?
C40 C41 C42 120.1(3) . . ?
C40 C41 H41A 119.9 . . ?
C42 C41 H41A 119.9 . . ?
C41 C42 C37 123.0(3) . . ?
C41 C42 H42A 118.5 . . ?
C37 C42 H42A 118.5 . . ?
C48 C43 C44 114.7(2) . . ?
C48 C43 B1 124.2(2) . . ?
C44 C43 B1 121.1(2) . . ?
C45 C44 C43 123.3(2) . . ?
C45 C44 H44A 118.3 . . ?
C43 C44 H44A 118.3 . . ?
C46 C45 C44 119.9(2) . . ?
C46 C45 H45A 120.1 . . ?
C44 C45 H45A 120.1 . . ?
C45 C46 C47 118.8(2) . . ?
C45 C46 H46A 120.6 . . ?
C47 C46 H46A 120.6 . . ?
C46 C47 C48 120.4(2) . . ?
C46 C47 H47A 119.8 . . ?
C48 C47 H47A 119.8 . . ?
C47 C48 C43 122.9(2) . . ?
C47 C48 H48A 118.5 . . ?
C43 C48 H48A 118.5 . . ?
C50 C49 C54 114.3(2) . . ?
C50 C49 B1 121.3(2) . . ?
C54 C49 B1 124.3(2) . . ?
C51 C50 C49 123.8(3) . . ?
C51 C50 H50A 118.1 . . ?
C49 C50 H50A 118.1 . . ?
C52 C51 C50 119.4(3) . . ?
C52 C51 H51A 120.3 . . ?
C50 C51 H51A 120.3 . . ?
C53 C52 C51 119.4(3) . . ?
C53 C52 H52A 120.3 . . ?
C51 C52 H52A 120.3 . . ?
C52 C53 C54 120.1(3) . . ?
C52 C53 H53A 119.9 . . ?
C54 C53 H53A 119.9 . . ?
C53 C54 C49 122.9(2) . . ?
C53 C54 H54A 118.5 . . ?
C49 C54 H54A 118.5 . . ?
C60 C55 C56 114.9(2) . . ?
C60 C55 B1 125.1(2) . . ?
C56 C55 B1 119.8(2) . . ?
C57 C56 C55 123.2(2) . . ?
C57 C56 H56A 118.4 . . ?
C55 C56 H56A 118.4 . . ?
C58 C57 C56 119.5(2) . . ?
C58 C57 H57A 120.3 . . ?
C56 C57 H57A 120.3 . . ?
C59 C58 C57 119.4(2) . . ?
C59 C58 H58A 120.3 . . ?
C57 C58 H58A 120.3 . . ?
C58 C59 C60 120.1(2) . . ?
C58 C59 H59A 119.9 . . ?
C60 C59 H59A 119.9 . . ?
C55 C60 C59 122.9(2) . . ?
C55 C60 H60A 118.6 . . ?
C59 C60 H60A 118.6 . . ?
C66 C61 C62 114.9(3) . . ?
C66 C61 B2 125.3(3) . . ?
C62 C61 B2 119.9(3) . . ?
C63 C62 C61 123.2(3) . . ?
C63 C62 H62A 118.4 . . ?
C61 C62 H62A 118.4 . . ?
C64 C63 C62 120.4(4) . . ?
C64 C63 H63A 119.8 . . ?
C62 C63 H63A 119.8 . . ?
C63 C64 C65 118.5(3) . . ?
C63 C64 H64A 120.8 . . ?
C65 C64 H64A 120.8 . . ?
C64 C65 C66 121.1(4) . . ?
C64 C65 H65A 119.4 . . ?
C66 C65 H65A 119.4 . . ?
C61 C66 C65 122.0(3) . . ?
C61 C66 H66A 119.0 . . ?
C65 C66 H66A 119.0 . . ?
C72 C67 C68 115.1(2) . . ?
C72 C67 B2 126.1(2) . . ?
C68 C67 B2 118.7(2) . . ?
C69 C68 C67 122.9(3) . . ?
C69 C68 H68A 118.5 . . ?
C67 C68 H68A 118.5 . . ?
C70 C69 C68 120.2(3) . . ?
C70 C69 H69A 119.9 . . ?
C68 C69 H69A 119.9 . . ?
C69 C70 C71 119.0(3) . . ?
C69 C70 H70A 120.5 . . ?
C71 C70 H70A 120.5 . . ?
C70 C71 C72 120.4(3) . . ?
C70 C71 H71A 119.8 . . ?
C72 C71 H71A 119.8 . . ?
C67 C72 C71 122.3(3) . . ?
C67 C72 H72A 118.8 . . ?
C71 C72 H72A 118.8 . . ?
C78 C73 C74 115.3(2) . . ?
C78 C73 B2 126.0(2) . . ?
C74 C73 B2 118.6(2) . . ?
C73 C74 C75 122.4(3) . . ?
C73 C74 H74A 118.8 . . ?
C75 C74 H74A 118.8 . . ?
C76 C75 C74 120.2(3) . . ?
C76 C75 H75A 119.9 . . ?
C74 C75 H75A 119.9 . . ?
C75 C76 C77 119.5(3) . . ?
C75 C76 H76A 120.3 . . ?
C77 C76 H76A 120.3 . . ?
C76 C77 C78 120.0(3) . . ?
C76 C77 H77A 120.0 . . ?
C78 C77 H77A 120.0 . . ?
C73 C78 C77 122.5(3) . . ?
C73 C78 H78A 118.8 . . ?
C77 C78 H78A 118.8 . . ?
C80 C79 C84 114.7(2) . . ?
C80 C79 B2 124.2(2) . . ?
C84 C79 B2 120.9(2) . . ?
C81 C80 C79 122.7(3) . . ?
C81 C80 H80A 118.7 . . ?
C79 C80 H80A 118.7 . . ?
C82 C81 C80 120.3(3) . . ?
C82 C81 H81A 119.9 . . ?
C80 C81 H81A 119.9 . . ?
C83 C82 C81 119.0(3) . . ?
C83 C82 H82A 120.5 . . ?
C81 C82 H82A 120.5 . . ?
C82 C83 C84 119.8(3) . . ?
C82 C83 H83A 120.1 . . ?
C84 C83 H83A 120.1 . . ?
C83 C84 C79 123.6(3) . . ?
C83 C84 H84A 118.2 . . ?
C79 C84 H84A 118.2 . . ?
N9 C90 C91 178.6(5) . . ?
C90 C91 H91A 109.5 . . ?
C90 C91 H91B 109.5 . . ?
H91A C91 H91B 109.5 . . ?
C90 C91 H91C 109.5 . . ?
H91A C91 H91C 109.5 . . ?
H91B C91 H91C 109.5 . . ?

loop_
_geom_bond_atom_site_label_1
_geom_bond_atom_site_label_2
_geom_bond_distance
_geom_bond_site_symmetry_2
_geom_bond_publ_flag
Fe1 O1 1.9390(17) . ?
Fe1 O2 2.0626(18) . ?
Fe1 N6 2.096(2) . ?
Fe1 N5 2.101(2) . ?
Fe1 N4 2.2410(19) . ?
Fe2 O1 2.0061(17) . ?
Fe2 O3 2.0917(18) . ?
Fe2 N2 2.150(2) . ?
Fe2 N3 2.175(2) . ?
Fe2 N7 2.218(2) . ?
Fe2 N1 2.254(2) . ?
O1 C1 1.412(3) . ?
O2 C28 1.255(3) . ?
O3 C28 1.241(3) . ?
N1 C2 1.474(3) . ?
N1 C3 1.478(3) . ?
N1 C9 1.478(3) . ?
N2 C8 1.333(3) . ?
N2 C4 1.346(3) . ?
N3 C14 1.335(3) . ?
N3 C10 1.341(3) . ?
N4 C16 1.464(3) . ?
N4 C22 1.478(3) . ?
N4 C15 1.479(3) . ?
N5 C21 1.342(3) . ?
N5 C17 1.344(3) . ?
N6 C27 1.341(3) . ?
N6 C23 1.350(3) . ?
F1 C30 1.342(3) . ?
F2 C31 1.341(3) . ?
F3 C32 1.336(3) . ?
F4 C33 1.347(3) . ?
F5 C34 1.344(3) . ?
C1 C2 1.516(3) . ?
C1 C15 1.519(3) . ?
C1 H1A 1.0000 . ?
C2 H2A 0.9900 . ?
C2 H2B 0.9900 . ?
C3 C4 1.504(4) . ?
C3 H3A 0.9900 . ?
C3 H3B 0.9900 . ?
C4 C5 1.385(4) . ?
C5 C6 1.383(4) . ?
C5 H5A 0.9500 . ?
C6 C7 1.371(4) . ?
C6 H6A 0.9500 . ?
C7 C8 1.378(4) . ?
C7 H7A 0.9500 . ?
C8 H8A 0.9500 . ?
C9 C10 1.505(3) . ?
C9 H9A 0.9900 . ?
C9 H9B 0.9900 . ?
C10 C11 1.376(3) . ?
C11 C12 1.379(4) . ?
C11 H11A 0.9500 . ?
C12 C13 1.377(4) . ?
C12 H12A 0.9500 . ?
C13 C14 1.384(4) . ?
C13 H13A 0.9500 . ?
C14 H14A 0.9500 . ?
C15 H15A 0.9900 . ?
C15 H15B 0.9900 . ?
C16 C17 1.514(3) . ?
C16 H16A 0.9900 . ?
C16 H16B 0.9900 . ?
C17 C18 1.379(3) . ?
C18 C19 1.374(4) . ?
C18 H18A 0.9500 . ?
C19 C20 1.381(4) . ?
C19 H19A 0.9500 . ?
C20 C21 1.367(4) . ?
C20 H20A 0.9500 . ?
C21 H21A 0.9500 . ?
C22 C23 1.505(3) . ?
C22 H22A 0.9900 . ?
C22 H22B 0.9900 . ?
C23 C24 1.382(3) . ?
C24 C25 1.383(4) . ?
C24 H24A 0.9500 . ?
C25 C26 1.373(4) . ?
C25 H25A 0.9500 . ?
C26 C27 1.379(4) . ?
C26 H26A 0.9500 . ?
C27 H27A 0.9500 . ?
C28 C29 1.516(3) . ?
C29 C30 1.379(3) . ?
C29 C34 1.381(3) . ?
C30 C31 1.372(4) . ?
C31 C32 1.367(4) . ?
C32 C33 1.367(4) . ?
C33 C34 1.369(4) . ?
N7 C35 1.131(3) . ?
C35 C36 1.454(4) . ?
C36 H36A 0.9800 . ?
C36 H36B 0.9800 . ?
C36 H36C 0.9800 . ?
B1 C55 1.639(3) . ?
B1 C49 1.643(4) . ?
B1 C43 1.649(4) . ?
B1 C37 1.653(4) . ?
B2 C61 1.641(4) . ?
B2 C79 1.645(4) . ?
B2 C67 1.647(4) . ?
B2 C73 1.652(4) . ?
C37 C38 1.390(3) . ?
C37 C42 1.402(3) . ?
C38 C39 1.384(4) . ?
C38 H38A 0.9500 . ?
C39 C40 1.368(4) . ?
C39 H39A 0.9500 . ?
C40 C41 1.383(4) . ?
C40 H40A 0.9500 . ?
C41 C42 1.389(4) . ?
C41 H41A 0.9500 . ?
C42 H42A 0.9500 . ?
C43 C48 1.396(3) . ?
C43 C44 1.399(3) . ?
C44 C45 1.390(3) . ?
C44 H44A 0.9500 . ?
C45 C46 1.379(4) . ?
C45 H45A 0.9500 . ?
C46 C47 1.382(4) . ?
C46 H46A 0.9500 . ?
C47 C48 1.388(3) . ?
C47 H47A 0.9500 . ?
C48 H48A 0.9500 . ?
C49 C50 1.403(3) . ?
C49 C54 1.409(3) . ?
C50 C51 1.387(3) . ?
C50 H50A 0.9500 . ?
C51 C52 1.385(4) . ?
C51 H51A 0.9500 . ?
C52 C53 1.381(4) . ?
C52 H52A 0.9500 . ?
C53 C54 1.387(3) . ?
C53 H53A 0.9500 . ?
C54 H54A 0.9500 . ?
C55 C60 1.389(3) . ?
C55 C56 1.405(3) . ?
C56 C57 1.390(3) . ?
C56 H56A 0.9500 . ?
C57 C58 1.383(4) . ?
C57 H57A 0.9500 . ?
C58 C59 1.375(4) . ?
C58 H58A 0.9500 . ?
C59 C60 1.397(3) . ?
C59 H59A 0.9500 . ?
C60 H60A 0.9500 . ?
C61 C66 1.389(4) . ?
C61 C62 1.396(4) . ?
C62 C63 1.387(4) . ?
C62 H62A 0.9500 . ?
C63 C64 1.357(5) . ?
C63 H63A 0.9500 . ?
C64 C65 1.374(6) . ?
C64 H64A 0.9500 . ?
C65 C66 1.392(4) . ?
C65 H65A 0.9500 . ?
C66 H66A 0.9500 . ?
C67 C72 1.385(4) . ?
C67 C68 1.408(4) . ?
C68 C69 1.385(4) . ?
C68 H68A 0.9500 . ?
C69 C70 1.365(5) . ?
C69 H69A 0.9500 . ?
C70 C71 1.384(5) . ?
C70 H70A 0.9500 . ?
C71 C72 1.396(4) . ?
C71 H71A 0.9500 . ?
C72 H72A 0.9500 . ?
C73 C78 1.393(4) . ?
C73 C74 1.398(4) . ?
C74 C75 1.400(4) . ?
C74 H74A 0.9500 . ?
C75 C76 1.364(5) . ?
C75 H75A 0.9500 . ?
C76 C77 1.374(4) . ?
C76 H76A 0.9500 . ?
C77 C78 1.401(4) . ?
C77 H77A 0.9500 . ?
C78 H78A 0.9500 . ?
C79 C80 1.395(3) . ?
C79 C84 1.403(3) . ?
C80 C81 1.393(4) . ?
C80 H80A 0.9500 . ?
C81 C82 1.381(4) . ?
C81 H81A 0.9500 . ?
C82 C83 1.379(4) . ?
C82 H82A 0.9500 . ?
C83 C84 1.381(4) . ?
C83 H83A 0.9500 . ?
C84 H84A 0.9500 . ?
N9 C90 1.117(4) . ?
C90 C91 1.442(5) . ?
C91 H91A 0.9800 . ?
C91 H91B 0.9800 . ?
C91 H91C 0.9800 . ?

loop_
_geom_torsion_atom_site_label_1
_geom_torsion_atom_site_label_2
_geom_torsion_atom_site_label_3
_geom_torsion_atom_site_label_4
_geom_torsion
_geom_torsion_site_symmetry_1
_geom_torsion_site_symmetry_2
_geom_torsion_site_symmetry_3
_geom_torsion_site_symmetry_4
_geom_torsion_publ_flag
O2 Fe1 O1 C1 173.57(15) . . . . ?
N6 Fe1 O1 C1 57.78(18) . . . . ?
N5 Fe1 O1 C1 -84.38(16) . . . . ?
N4 Fe1 O1 C1 -11.18(15) . . . . ?
O2 Fe1 O1 Fe2 3.36(11) . . . . ?
N6 Fe1 O1 Fe2 -112.43(11) . . . . ?
N5 Fe1 O1 Fe2 105.42(11) . . . . ?
N4 Fe1 O1 Fe2 178.61(11) . . . . ?
O3 Fe2 O1 C1 -163.47(15) . . . . ?
N2 Fe2 O1 C1 37.2(2) . . . . ?
N3 Fe2 O1 C1 -70.44(16) . . . . ?
N7 Fe2 O1 C1 113.71(16) . . . . ?
N1 Fe2 O1 C1 8.31(15) . . . . ?
O3 Fe2 O1 Fe1 6.72(11) . . . . ?
N2 Fe2 O1 Fe1 -152.62(12) . . . . ?
N3 Fe2 O1 Fe1 99.75(11) . . . . ?
N7 Fe2 O1 Fe1 -76.10(11) . . . . ?
N1 Fe2 O1 Fe1 178.50(11) . . . . ?
O1 Fe1 O2 C28 -8.2(2) . . . . ?
N6 Fe1 O2 C28 121.1(2) . . . . ?
N5 Fe1 O2 C28 -123.6(2) . . . . ?
N4 Fe1 O2 C28 -109.2(8) . . . . ?
O1 Fe2 O3 C28 -24.6(2) . . . . ?
N2 Fe2 O3 C28 145.5(2) . . . . ?
N3 Fe2 O3 C28 -112.1(2) . . . . ?
N7 Fe2 O3 C28 61.0(2) . . . . ?
N1 Fe2 O3 C28 -113.9(5) . . . . ?
O1 Fe2 N1 C2 17.07(14) . . . . ?
O3 Fe2 N1 C2 107.9(5) . . . . ?
N2 Fe2 N1 C2 -149.41(15) . . . . ?
N3 Fe2 N1 C2 106.13(15) . . . . ?
N7 Fe2 N1 C2 -66.76(15) . . . . ?
O1 Fe2 N1 C3 137.73(15) . . . . ?
O3 Fe2 N1 C3 -131.4(5) . . . . ?
N2 Fe2 N1 C3 -28.75(15) . . . . ?
N3 Fe2 N1 C3 -133.21(16) . . . . ?
N7 Fe2 N1 C3 53.90(16) . . . . ?
O1 Fe2 N1 C9 -103.99(15) . . . . ?
O3 Fe2 N1 C9 -13.1(6) . . . . ?
N2 Fe2 N1 C9 89.52(15) . . . . ?
N3 Fe2 N1 C9 -14.93(14) . . . . ?
N7 Fe2 N1 C9 172.18(14) . . . . ?
O1 Fe2 N2 C8 165.04(18) . . . . ?
O3 Fe2 N2 C8 6.1(2) . . . . ?
N3 Fe2 N2 C8 -90.7(2) . . . . ?
N7 Fe2 N2 C8 88.4(2) . . . . ?
N1 Fe2 N2 C8 -165.7(2) . . . . ?
O1 Fe2 N2 C4 -16.3(3) . . . . ?
O3 Fe2 N2 C4 -175.26(17) . . . . ?
N3 Fe2 N2 C4 87.93(18) . . . . ?
N7 Fe2 N2 C4 -92.92(18) . . . . ?
N1 Fe2 N2 C4 12.92(17) . . . . ?
O1 Fe2 N3 C14 -82.7(2) . . . . ?
O3 Fe2 N3 C14 17.9(2) . . . . ?
N2 Fe2 N3 C14 124.4(2) . . . . ?
N7 Fe2 N3 C14 -49.1(7) . . . . ?
N1 Fe2 N3 C14 -162.3(2) . . . . ?
O1 Fe2 N3 C10 76.31(17) . . . . ?
O3 Fe2 N3 C10 177.00(17) . . . . ?
N2 Fe2 N3 C10 -76.56(18) . . . . ?
N7 Fe2 N3 C10 110.0(6) . . . . ?
N1 Fe2 N3 C10 -3.26(16) . . . . ?
O1 Fe1 N4 C16 -134.95(16) . . . . ?
O2 Fe1 N4 C16 -33.1(9) . . . . ?
N6 Fe1 N4 C16 97.42(16) . . . . ?
N5 Fe1 N4 C16 -18.60(15) . . . . ?
O1 Fe1 N4 C22 105.15(15) . . . . ?
O2 Fe1 N4 C22 -153.0(8) . . . . ?
N6 Fe1 N4 C22 -22.48(15) . . . . ?
N5 Fe1 N4 C22 -138.50(16) . . . . ?
O1 Fe1 N4 C15 -14.94(14) . . . . ?
O2 Fe1 N4 C15 86.9(9) . . . . ?
N6 Fe1 N4 C15 -142.57(15) . . . . ?
N5 Fe1 N4 C15 101.41(14) . . . . ?
O1 Fe1 N5 C21 -95.1(2) . . . . ?
O2 Fe1 N5 C21 9.4(2) . . . . ?
N6 Fe1 N5 C21 118.4(2) . . . . ?
N4 Fe1 N5 C21 -169.4(2) . . . . ?
O1 Fe1 N5 C17 79.01(18) . . . . ?
O2 Fe1 N5 C17 -176.52(17) . . . . ?
N6 Fe1 N5 C17 -67.52(18) . . . . ?
N4 Fe1 N5 C17 4.69(16) . . . . ?
O1 Fe1 N6 C27 120.9(2) . . . . ?
O2 Fe1 N6 C27 7.2(2) . . . . ?
N5 Fe1 N6 C27 -96.6(2) . . . . ?
N4 Fe1 N6 C27 -169.0(2) . . . . ?
O1 Fe1 N6 C23 -61.6(2) . . . . ?
O2 Fe1 N6 C23 -175.32(17) . . . . ?
N5 Fe1 N6 C23 80.86(19) . . . . ?
N4 Fe1 N6 C23 8.43(17) . . . . ?
Fe1 O1 C1 C2 157.65(15) . . . . ?
Fe2 O1 C1 C2 -31.6(2) . . . . ?
Fe1 O1 C1 C15 34.8(2) . . . . ?
Fe2 O1 C1 C15 -154.50(15) . . . . ?
C3 N1 C2 C1 -154.35(19) . . . . ?
C9 N1 C2 C1 79.0(2) . . . . ?
Fe2 N1 C2 C1 -38.0(2) . . . . ?
O1 C1 C2 N1 46.6(3) . . . . ?
C15 C1 C2 N1 167.69(18) . . . . ?
C2 N1 C3 C4 155.8(2) . . . . ?
C9 N1 C3 C4 -76.0(2) . . . . ?
Fe2 N1 C3 C4 40.2(2) . . . . ?
C8 N2 C4 C5 1.2(4) . . . . ?
Fe2 N2 C4 C5 -177.48(19) . . . . ?
C8 N2 C4 C3 -175.0(2) . . . . ?
Fe2 N2 C4 C3 6.3(3) . . . . ?
N1 C3 C4 N2 -32.7(3) . . . . ?
N1 C3 C4 C5 151.1(2) . . . . ?
N2 C4 C5 C6 -0.5(4) . . . . ?
C3 C4 C5 C6 175.4(3) . . . . ?
C4 C5 C6 C7 -1.0(4) . . . . ?
C5 C6 C7 C8 1.7(4) . . . . ?
C4 N2 C8 C7 -0.5(4) . . . . ?
Fe2 N2 C8 C7 178.1(2) . . . . ?
C6 C7 C8 N2 -1.0(4) . . . . ?
C2 N1 C9 C10 -85.6(2) . . . . ?
C3 N1 C9 C10 146.3(2) . . . . ?
Fe2 N1 C9 C10 30.4(2) . . . . ?
C14 N3 C10 C11 -0.7(4) . . . . ?
Fe2 N3 C10 C11 -160.76(19) . . . . ?
C14 N3 C10 C9 -178.4(2) . . . . ?
Fe2 N3 C10 C9 21.5(3) . . . . ?
N1 C9 C10 N3 -36.1(3) . . . . ?
N1 C9 C10 C11 146.1(2) . . . . ?
N3 C10 C11 C12 0.5(4) . . . . ?
C9 C10 C11 C12 178.1(2) . . . . ?
C10 C11 C12 C13 0.0(4) . . . . ?
C11 C12 C13 C14 -0.2(5) . . . . ?
C10 N3 C14 C13 0.4(4) . . . . ?
Fe2 N3 C14 C13 158.8(2) . . . . ?
C12 C13 C14 N3 0.1(5) . . . . ?
C16 N4 C15 C1 152.63(19) . . . . ?
C22 N4 C15 C1 -80.3(2) . . . . ?
Fe1 N4 C15 C1 36.1(2) . . . . ?
O1 C1 C15 N4 -47.0(2) . . . . ?
C2 C1 C15 N4 -168.13(18) . . . . ?
C22 N4 C16 C17 146.5(2) . . . . ?
C15 N4 C16 C17 -85.7(2) . . . . ?
Fe1 N4 C16 C17 29.3(2) . . . . ?
C21 N5 C17 C18 -1.0(3) . . . . ?
Fe1 N5 C17 C18 -175.50(18) . . . . ?
C21 N5 C17 C16 -174.9(2) . . . . ?
Fe1 N5 C17 C16 10.6(3) . . . . ?
N4 C16 C17 N5 -28.0(3) . . . . ?
N4 C16 C17 C18 158.1(2) . . . . ?
N5 C17 C18 C19 0.0(4) . . . . ?
C16 C17 C18 C19 173.5(2) . . . . ?
C17 C18 C19 C20 1.2(4) . . . . ?
C18 C19 C20 C21 -1.4(4) . . . . ?
C17 N5 C21 C20 0.9(4) . . . . ?
Fe1 N5 C21 C20 174.9(2) . . . . ?
C19 C20 C21 N5 0.3(4) . . . . ?
C16 N4 C22 C23 -84.7(2) . . . . ?
C15 N4 C22 C23 147.6(2) . . . . ?
Fe1 N4 C22 C23 32.6(2) . . . . ?
C27 N6 C23 C24 1.7(4) . . . . ?
Fe1 N6 C23 C24 -176.0(2) . . . . ?
C27 N6 C23 C22 -174.3(2) . . . . ?
Fe1 N6 C23 C22 8.1(3) . . . . ?
N4 C22 C23 N6 -28.7(3) . . . . ?
N4 C22 C23 C24 155.3(2) . . . . ?
N6 C23 C24 C25 -2.6(4) . . . . ?
C22 C23 C24 C25 173.3(3) . . . . ?
C23 C24 C25 C26 1.7(4) . . . . ?
C24 C25 C26 C27 -0.1(5) . . . . ?
C23 N6 C27 C26 0.0(4) . . . . ?
Fe1 N6 C27 C26 177.5(2) . . . . ?
C25 C26 C27 N6 -0.8(5) . . . . ?
Fe2 O3 C28 O2 26.9(4) . . . . ?
Fe2 O3 C28 C29 -152.33(16) . . . . ?
Fe1 O2 C28 O3 -7.1(4) . . . . ?
Fe1 O2 C28 C29 172.11(16) . . . . ?
O3 C28 C29 C30 -132.2(3) . . . . ?
O2 C28 C29 C30 48.5(3) . . . . ?
O3 C28 C29 C34 47.4(3) . . . . ?
O2 C28 C29 C34 -131.9(3) . . . . ?
C34 C29 C30 F1 -179.5(3) . . . . ?
C28 C29 C30 F1 0.0(4) . . . . ?
C34 C29 C30 C31 -1.6(4) . . . . ?
C28 C29 C30 C31 177.9(3) . . . . ?
F1 C30 C31 F2 -0.9(5) . . . . ?
C29 C30 C31 F2 -178.8(3) . . . . ?
F1 C30 C31 C32 179.4(3) . . . . ?
C29 C30 C31 C32 1.5(5) . . . . ?
F2 C31 C32 F3 -0.3(5) . . . . ?
C30 C31 C32 F3 179.4(3) . . . . ?
F2 C31 C32 C33 179.9(3) . . . . ?
C30 C31 C32 C33 -0.4(5) . . . . ?
F3 C32 C33 F4 -1.1(5) . . . . ?
C31 C32 C33 F4 178.7(3) . . . . ?
F3 C32 C33 C34 179.8(3) . . . . ?
C31 C32 C33 C34 -0.4(5) . . . . ?
F4 C33 C34 F5 -0.9(4) . . . . ?
C32 C33 C34 F5 178.1(3) . . . . ?
F4 C33 C34 C29 -178.9(3) . . . . ?
C32 C33 C34 C29 0.2(5) . . . . ?
C30 C29 C34 F5 -177.1(2) . . . . ?
C28 C29 C34 F5 3.3(4) . . . . ?
C30 C29 C34 C33 0.8(4) . . . . ?
C28 C29 C34 C33 -178.8(2) . . . . ?
O1 Fe2 N7 C35 67(2) . . . . ?
O3 Fe2 N7 C35 -34(2) . . . . ?
N2 Fe2 N7 C35 -140(2) . . . . ?
N3 Fe2 N7 C35 34(2) . . . . ?
N1 Fe2 N7 C35 145(2) . . . . ?
Fe2 N7 C35 C36 -112(42) . . . . ?
C55 B1 C37 C38 -145.7(2) . . . . ?
C49 B1 C37 C38 94.0(3) . . . . ?
C43 B1 C37 C38 -26.8(3) . . . . ?
C55 B1 C37 C42 38.2(3) . . . . ?
C49 B1 C37 C42 -82.2(3) . . . . ?
C43 B1 C37 C42 157.1(2) . . . . ?
C42 C37 C38 C39 -0.7(4) . . . . ?
B1 C37 C38 C39 -177.1(3) . . . . ?
C37 C38 C39 C40 -0.1(5) . . . . ?
C38 C39 C40 C41 0.4(5) . . . . ?
C39 C40 C41 C42 0.1(5) . . . . ?
C40 C41 C42 C37 -1.0(5) . . . . ?
C38 C37 C42 C41 1.3(4) . . . . ?
B1 C37 C42 C41 177.9(3) . . . . ?
C55 B1 C43 C48 0.9(3) . . . . ?
C49 B1 C43 C48 120.2(2) . . . . ?
C37 B1 C43 C48 -118.3(2) . . . . ?
C55 B1 C43 C44 -176.9(2) . . . . ?
C49 B1 C43 C44 -57.7(3) . . . . ?
C37 B1 C43 C44 63.9(3) . . . . ?
C48 C43 C44 C45 2.0(3) . . . . ?
B1 C43 C44 C45 -180.0(2) . . . . ?
C43 C44 C45 C46 -0.7(4) . . . . ?
C44 C45 C46 C47 -0.9(4) . . . . ?
C45 C46 C47 C48 1.2(4) . . . . ?
C46 C47 C48 C43 0.2(4) . . . . ?
C44 C43 C48 C47 -1.7(3) . . . . ?
B1 C43 C48 C47 -179.7(2) . . . . ?
C55 B1 C49 C50 76.8(3) . . . . ?
C43 B1 C49 C50 -40.7(3) . . . . ?
C37 B1 C49 C50 -164.3(2) . . . . ?
C55 B1 C49 C54 -99.6(3) . . . . ?
C43 B1 C49 C54 143.0(2) . . . . ?
C37 B1 C49 C54 19.4(3) . . . . ?
C54 C49 C50 C51 3.1(3) . . . . ?
B1 C49 C50 C51 -173.6(2) . . . . ?
C49 C50 C51 C52 -1.2(4) . . . . ?
C50 C51 C52 C53 -1.0(4) . . . . ?
C51 C52 C53 C54 1.1(4) . . . . ?
C52 C53 C54 C49 1.0(4) . . . . ?
C50 C49 C54 C53 -2.9(3) . . . . ?
B1 C49 C54 C53 173.6(2) . . . . ?
C49 B1 C55 C60 -15.7(3) . . . . ?
C43 B1 C55 C60 102.2(3) . . . . ?
C37 B1 C55 C60 -135.5(2) . . . . ?
C49 B1 C55 C56 169.4(2) . . . . ?
C43 B1 C55 C56 -72.8(3) . . . . ?
C37 B1 C55 C56 49.5(3) . . . . ?
C60 C55 C56 C57 -1.1(3) . . . . ?
B1 C55 C56 C57 174.4(2) . . . . ?
C55 C56 C57 C58 0.5(4) . . . . ?
C56 C57 C58 C59 0.7(4) . . . . ?
C57 C58 C59 C60 -1.2(4) . . . . ?
C56 C55 C60 C59 0.5(3) . . . . ?
B1 C55 C60 C59 -174.7(2) . . . . ?
C58 C59 C60 C55 0.6(4) . . . . ?
C79 B2 C61 C66 123.4(3) . . . . ?
C67 B2 C61 C66 6.5(4) . . . . ?
C73 B2 C61 C66 -114.2(3) . . . . ?
C79 B2 C61 C62 -57.6(3) . . . . ?
C67 B2 C61 C62 -174.5(2) . . . . ?
C73 B2 C61 C62 64.9(3) . . . . ?
C66 C61 C62 C63 0.3(4) . . . . ?
B2 C61 C62 C63 -178.8(3) . . . . ?
C61 C62 C63 C64 -1.2(5) . . . . ?
C62 C63 C64 C65 1.5(5) . . . . ?
C63 C64 C65 C66 -0.9(5) . . . . ?
C62 C61 C66 C65 0.3(4) . . . . ?
B2 C61 C66 C65 179.4(3) . . . . ?
C64 C65 C66 C61 -0.1(5) . . . . ?
C61 B2 C67 C72 -117.6(3) . . . . ?
C79 B2 C67 C72 122.5(3) . . . . ?
C73 B2 C67 C72 -0.3(4) . . . . ?
C61 B2 C67 C68 62.0(3) . . . . ?
C79 B2 C67 C68 -57.8(3) . . . . ?
C73 B2 C67 C68 179.4(2) . . . . ?
C72 C67 C68 C69 2.3(4) . . . . ?
B2 C67 C68 C69 -177.4(2) . . . . ?
C67 C68 C69 C70 -1.8(4) . . . . ?
C68 C69 C70 C71 0.3(4) . . . . ?
C69 C70 C71 C72 0.5(4) . . . . ?
C68 C67 C72 C71 -1.5(4) . . . . ?
B2 C67 C72 C71 178.2(3) . . . . ?
C70 C71 C72 C67 0.1(4) . . . . ?
C61 B2 C73 C78 -119.7(3) . . . . ?
C79 B2 C73 C78 1.4(3) . . . . ?
C67 B2 C73 C78 120.1(3) . . . . ?
C61 B2 C73 C74 58.4(3) . . . . ?
C79 B2 C73 C74 179.5(2) . . . . ?
C67 B2 C73 C74 -61.8(3) . . . . ?
C78 C73 C74 C75 -2.7(4) . . . . ?
B2 C73 C74 C75 179.0(2) . . . . ?
C73 C74 C75 C76 1.3(4) . . . . ?
C74 C75 C76 C77 0.6(5) . . . . ?
C75 C76 C77 C78 -0.8(4) . . . . ?
C74 C73 C78 C77 2.4(4) . . . . ?
B2 C73 C78 C77 -179.4(2) . . . . ?
C76 C77 C78 C73 -0.8(4) . . . . ?
C61 B2 C79 C80 -14.1(3) . . . . ?
C67 B2 C79 C80 105.7(3) . . . . ?
C73 B2 C79 C80 -132.5(2) . . . . ?
C61 B2 C79 C84 171.6(2) . . . . ?
C67 B2 C79 C84 -68.6(3) . . . . ?
C73 B2 C79 C84 53.2(3) . . . . ?
C84 C79 C80 C81 -1.5(4) . . . . ?
B2 C79 C80 C81 -176.1(2) . . . . ?
C79 C80 C81 C82 -0.2(4) . . . . ?
C80 C81 C82 C83 0.9(4) . . . . ?
C81 C82 C83 C84 0.2(4) . . . . ?
C82 C83 C84 C79 -2.1(4) . . . . ?
C80 C79 C84 C83 2.7(4) . . . . ?
B2 C79 C84 C83 177.5(2) . . . . ?
